data_7235895
loop_
_publ_author_name
'Iaroshenko, Viktor O.'
'Mkrtchyan, Satenik'
'Gevorgyan, Ashot'
'Grigoryan, Tatevik'
'Villinger, Alexander'
'Langer, Peter'

_publ_section_title
;
 Synthesis of 4-quinolones, benzopyran derivatives and other fused systems
 based on the domino ANRORC reactions of (ortho-fluoro)-3-benzoylchromones
;
_journal_issue 36
_journal_name_full 'RSC Advances'
_journal_page_first 28717
_journal_paper_doi 10.1039/C5RA02978C
_journal_volume 5
_journal_year 2015
_chemical_formula_moiety 'C32 H27 F N2 O2'
_chemical_formula_sum 'C32 H27 F N2 O2'
_chemical_formula_weight 490.55
_space_group_crystal_system monoclinic
_space_group_IT_number 7
_space_group_name_Hall 'P -2yac'
_space_group_name_H-M_alt 'P 1 n 1'
_atom_sites_solution_hydrogens mixed
_audit_creation_method SHELXL-2013
_audit_update_record
;
2014-07-26 deposited with the CCDC.
2015-03-16 downloaded from the CCDC.
;
_cell_angle_alpha 90
_cell_angle_beta 102.580(2)
_cell_angle_gamma 90
_cell_formula_units_Z 2
_cell_length_a 8.5336(3)
_cell_length_b 9.2212(4)
_cell_length_c 16.6852(6)
_cell_measurement_reflns_used 5455
_cell_measurement_temperature 173(2)
_cell_measurement_theta_max 30.24
_cell_measurement_theta_min 2.49
_cell_volume 1281.44(9)
_computing_cell_refinement 'Bruker Apex V7.51A'
_computing_data_collection 'Bruker Apex V7.51A'
_computing_data_reduction 'Bruker SAINT'
_computing_molecular_graphics 'ORTEP-3v2.01 (Farrugia, 1997)'
_computing_publication_material SHELXL-2013
_computing_structure_refinement 'SHELXL-2013 (Sheldrick, 2013)'
_computing_structure_solution 'SHELXS-2013 (Sheldrick, 2013)'
_diffrn_ambient_temperature 173(2)
_diffrn_measured_fraction_theta_full 1.000
_diffrn_measured_fraction_theta_max 0.991
_diffrn_measurement_device_type 'Bruker Apex Kappa II-CCD-diffractometer'
_diffrn_measurement_method 'phi and omega scans'
_diffrn_radiation_monochromator graphite
_diffrn_radiation_source 'sealed tube'
_diffrn_radiation_type MoK\a
_diffrn_radiation_wavelength 0.71073
_diffrn_reflns_av_R_equivalents 0.0351
_diffrn_reflns_av_unetI/netI 0.0447
_diffrn_reflns_Laue_measured_fraction_full 1.000
_diffrn_reflns_Laue_measured_fraction_max 0.991
_diffrn_reflns_limit_h_max 12
_diffrn_reflns_limit_h_min -12
_diffrn_reflns_limit_k_max 12
_diffrn_reflns_limit_k_min -13
_diffrn_reflns_limit_l_max 24
_diffrn_reflns_limit_l_min -21
_diffrn_reflns_number 18967
_diffrn_reflns_point_group_measured_fraction_full 0.914
_diffrn_reflns_point_group_measured_fraction_max 0.809
_diffrn_reflns_theta_full 25.242
_diffrn_reflns_theta_max 30.996
_diffrn_reflns_theta_min 2.209
_exptl_absorpt_coefficient_mu 0.084
_exptl_absorpt_correction_T_max 0.7462
_exptl_absorpt_correction_T_min 0.6871
_exptl_absorpt_correction_type multi-scan
_exptl_absorpt_process_details '(SADABS; Sheldrick, 2004)'
_exptl_crystal_colour yellow
_exptl_crystal_density_diffrn 1.271
_exptl_crystal_description block
_exptl_crystal_F_000 516
_exptl_crystal_size_max 0.240
_exptl_crystal_size_mid 0.220
_exptl_crystal_size_min 0.160
_refine_diff_density_max 0.175
_refine_diff_density_min -0.194
_refine_diff_density_rms 0.039
_refine_ls_abs_structure_details
;
 Flack x determined using 1816 quotients [(I+)-(I-)]/[(I+)+(I-)]
 (Parsons and Flack (2004), Acta Cryst. A60, s61).
;
_refine_ls_abs_structure_Flack 0.0(4)
_refine_ls_extinction_method none
_refine_ls_goodness_of_fit_ref 1.018
_refine_ls_hydrogen_treatment mixed
_refine_ls_matrix_type full
_refine_ls_number_parameters 338
_refine_ls_number_reflns 6620
_refine_ls_number_restraints 2
_refine_ls_restrained_S_all 1.017
_refine_ls_R_factor_all 0.0616
_refine_ls_R_factor_gt 0.0413
_refine_ls_shift/su_max 0.000
_refine_ls_shift/su_mean 0.000
_refine_ls_structure_factor_coef Fsqd
_refine_ls_weighting_details 'w=1/[\s^2^(Fo^2^)+(0.0367P)^2^+0.1098P] where P=(Fo^2^+2Fc^2^)/3'
_refine_ls_weighting_scheme calc
_refine_ls_wR_factor_gt 0.0818
_refine_ls_wR_factor_ref 0.0912
_reflns_Friedel_coverage 0.629
_reflns_Friedel_fraction_full 0.828
_reflns_Friedel_fraction_max 0.626
_reflns_number_gt 5144
_reflns_number_total 6620
_reflns_threshold_expression 'I > 2\s(I)'
_cod_data_source_file c5ra02978c2.cif
_cod_data_source_block ah_sm817_2
_cod_original_sg_symbol_H-M 'P n'
_cod_database_code 7235895
_shelx_space_group_comment
;
The symmetry employed for this shelxl refinement is uniquely defined
by the following loop, which should always be used as a source of
symmetry information in preference to the above space-group names.
They are only intended as comments.
;
_shelx_estimated_absorpt_t_min 0.980
_shelx_estimated_absorpt_t_max 0.987
_shelxl_version_number 2013-4

loop_
_space_group_symop_operation_xyz
'x, y, z'
'x+1/2, -y, z+1/2'

loop_
_atom_site_label
_atom_site_type_symbol
_atom_site_fract_x
_atom_site_fract_y
_atom_site_fract_z
_atom_site_U_iso_or_equiv
_atom_site_adp_type
_atom_site_occupancy
_atom_site_site_symmetry_order
_atom_site_calc_flag
_atom_site_refinement_flags_posn
_atom_site_refinement_flags_adp
F1 F 0.64327(16) 0.10190(16) 1.21197(8) 0.0463(4) Uani 1 1 d . .
O1 O 0.90483(16) 0.38836(19) 0.92486(10) 0.0407(4) Uani 1 1 d . .
O2 O 0.72896(18) 0.7320(2) 0.68834(9) 0.0376(4) Uani 1 1 d . .
H1 H 0.703(4) 0.630(4) 0.691(2) 0.083(11) Uiso 1 1 d . .
N2 N 0.65943(18) 0.49068(19) 0.74333(10) 0.0274(4) Uani 1 1 d . .
N1 N 0.45127(18) 0.37394(19) 0.96827(10) 0.0259(4) Uani 1 1 d . .
C1 C 0.5740(2) 0.3033(2) 1.02281(12) 0.0246(4) Uani 1 1 d . .
C2 C 0.5449(2) 0.2320(2) 1.09236(13) 0.0283(5) Uani 1 1 d . .
H2B H 0.4404 0.2297 1.1035 0.034 Uiso 1 1 calc R U
C3 C 0.6716(3) 0.1661(2) 1.14373(14) 0.0325(5) Uani 1 1 d . .
C4 C 0.8271(3) 0.1626(3) 1.13074(14) 0.0348(5) Uani 1 1 d . .
H4 H 0.9111 0.1139 1.1676 0.042 Uiso 1 1 calc R U
C5 C 0.8542(2) 0.2327(2) 1.06240(14) 0.0313(5) Uani 1 1 d . .
H5 H 0.9592 0.2320 1.0518 0.038 Uiso 1 1 calc R U
C6 C 0.7306(2) 0.3054(2) 1.00779(12) 0.0255(4) Uani 1 1 d . .
C7 C 0.7675(2) 0.3844(2) 0.93806(12) 0.0274(5) Uani 1 1 d . .
C8 C 0.6327(2) 0.4568(2) 0.88638(12) 0.0251(4) Uani 1 1 d . .
C9 C 0.4837(2) 0.4475(2) 0.90383(12) 0.0269(4) Uani 1 1 d . .
H9 H 0.3974 0.4959 0.8683 0.032 Uiso 1 1 calc R U
C10 C 0.6602(2) 0.5447(2) 0.81490(13) 0.0264(4) Uani 1 1 d . .
C11 C 0.6965(2) 0.7003(3) 0.82730(13) 0.0300(5) Uani 1 1 d . .
C12 C 0.7032(3) 0.7667(3) 0.90379(15) 0.0444(6) Uani 1 1 d . .
H12 H 0.6797 0.7110 0.9477 0.053 Uiso 1 1 calc R U
C13 C 0.7433(4) 0.9114(3) 0.91641(18) 0.0551(7) Uani 1 1 d . .
H13 H 0.7477 0.9541 0.9687 0.066 Uiso 1 1 calc R U
C14 C 0.7766(3) 0.9934(3) 0.85347(18) 0.0507(7) Uani 1 1 d . .
H14 H 0.8041 1.0928 0.8626 0.061 Uiso 1 1 calc R U
C15 C 0.7706(3) 0.9332(3) 0.77729(17) 0.0415(6) Uani 1 1 d . .
H15 H 0.7931 0.9912 0.7341 0.050 Uiso 1 1 calc R U
C16 C 0.7316(2) 0.7874(3) 0.76344(14) 0.0316(5) Uani 1 1 d . .
C17 C 0.6347(2) 0.3378(2) 0.72444(14) 0.0303(5) Uani 1 1 d . .
H17A H 0.6322 0.2839 0.7754 0.036 Uiso 1 1 calc R U
H17B H 0.7258 0.3003 0.7025 0.036 Uiso 1 1 calc R U
C18 C 0.4777(2) 0.3114(3) 0.66138(14) 0.0341(5) Uani 1 1 d . .
H18A H 0.4712 0.3794 0.6149 0.041 Uiso 1 1 calc R U
H18B H 0.4777 0.2115 0.6397 0.041 Uiso 1 1 calc R U
C19 C 0.3326(2) 0.3315(2) 0.69789(12) 0.0290(5) Uani 1 1 d . .
C20 C 0.2754(3) 0.2174(3) 0.73748(14) 0.0362(5) Uani 1 1 d . .
H20 H 0.3256 0.1252 0.7393 0.043 Uiso 1 1 calc R U
C21 C 0.1465(3) 0.2357(3) 0.77444(15) 0.0414(6) Uani 1 1 d . .
H21 H 0.1083 0.1561 0.8009 0.050 Uiso 1 1 calc R U
C22 C 0.0735(2) 0.3692(3) 0.77289(14) 0.0396(6) Uani 1 1 d . .
H22 H -0.0147 0.3819 0.7984 0.047 Uiso 1 1 calc R U
C23 C 0.1290(3) 0.4843(3) 0.73414(14) 0.0387(5) Uani 1 1 d . .
H23 H 0.0791 0.5766 0.7332 0.046 Uiso 1 1 calc R U
C24 C 0.2576(2) 0.4654(3) 0.69654(13) 0.0337(5) Uani 1 1 d . .
H24 H 0.2947 0.5449 0.6696 0.040 Uiso 1 1 calc R U
C25 C 0.2854(2) 0.3757(3) 0.98210(13) 0.0284(5) Uani 1 1 d . .
H25A H 0.2610 0.2798 1.0030 0.034 Uiso 1 1 calc R U
H25B H 0.2091 0.3923 0.9290 0.034 Uiso 1 1 calc R U
C26 C 0.2604(2) 0.4925(2) 1.04289(13) 0.0309(5) Uani 1 1 d . .
H26A H 0.1520 0.4810 1.0543 0.037 Uiso 1 1 calc R U
H26B H 0.3398 0.4781 1.0952 0.037 Uiso 1 1 calc R U
C27 C 0.2769(2) 0.6443(3) 1.01263(13) 0.0319(5) Uani 1 1 d . .
C28 C 0.1656(3) 0.6992(3) 0.94590(16) 0.0458(6) Uani 1 1 d . .
H28 H 0.0769 0.6413 0.9200 0.055 Uiso 1 1 calc R U
C29 C 0.1833(4) 0.8372(3) 0.91717(19) 0.0603(8) Uani 1 1 d . .
H29 H 0.1076 0.8730 0.8710 0.072 Uiso 1 1 calc R U
C30 C 0.3099(4) 0.9234(3) 0.9548(2) 0.0634(8) Uani 1 1 d . .
H30 H 0.3213 1.0185 0.9350 0.076 Uiso 1 1 calc R U
C31 C 0.4201(4) 0.8704(3) 1.02167(19) 0.0580(8) Uani 1 1 d . .
H31 H 0.5074 0.9294 1.0481 0.070 Uiso 1 1 calc R U
C32 C 0.4035(3) 0.7319(3) 1.05019(15) 0.0442(6) Uani 1 1 d . .
H32 H 0.4799 0.6962 1.0961 0.053 Uiso 1 1 calc R U

loop_
_atom_site_aniso_label
_atom_site_aniso_U_11
_atom_site_aniso_U_22
_atom_site_aniso_U_33
_atom_site_aniso_U_23
_atom_site_aniso_U_13
_atom_site_aniso_U_12
F1 0.0539(8) 0.0463(9) 0.0418(8) 0.0197(7) 0.0172(6) 0.0091(7)
O1 0.0238(7) 0.0613(12) 0.0393(9) 0.0078(8) 0.0119(6) 0.0037(7)
O2 0.0460(9) 0.0373(10) 0.0315(9) 0.0016(8) 0.0129(7) -0.0056(8)
N2 0.0254(8) 0.0319(10) 0.0262(9) -0.0035(8) 0.0085(6) -0.0029(7)
N1 0.0209(7) 0.0337(10) 0.0241(9) -0.0008(8) 0.0073(6) -0.0005(7)
C1 0.0250(9) 0.0239(11) 0.0248(10) -0.0044(8) 0.0055(8) -0.0003(7)
C2 0.0290(9) 0.0254(12) 0.0323(12) -0.0027(9) 0.0102(8) -0.0014(8)
C3 0.0423(12) 0.0257(12) 0.0304(12) 0.0033(9) 0.0101(9) 0.0002(9)
C4 0.0348(10) 0.0308(13) 0.0362(12) 0.0022(10) 0.0020(9) 0.0062(9)
C5 0.0264(9) 0.0334(13) 0.0338(11) -0.0018(10) 0.0058(8) 0.0037(9)
C6 0.0247(9) 0.0277(11) 0.0243(10) -0.0048(8) 0.0056(8) -0.0005(8)
C7 0.0247(9) 0.0332(13) 0.0248(10) -0.0048(9) 0.0067(8) -0.0011(8)
C8 0.0256(9) 0.0279(12) 0.0228(10) -0.0023(9) 0.0073(7) -0.0014(8)
C9 0.0252(9) 0.0315(12) 0.0241(10) -0.0017(9) 0.0057(8) 0.0022(8)
C10 0.0202(8) 0.0327(12) 0.0271(10) -0.0003(9) 0.0066(7) 0.0007(8)
C11 0.0287(9) 0.0315(12) 0.0307(11) -0.0023(9) 0.0088(8) 0.0004(8)
C12 0.0624(15) 0.0376(15) 0.0363(14) -0.0054(11) 0.0175(12) -0.0049(12)
C13 0.079(2) 0.0428(17) 0.0459(16) -0.0137(14) 0.0190(14) -0.0056(14)
C14 0.0596(16) 0.0316(15) 0.0598(18) -0.0072(13) 0.0108(13) -0.0017(12)
C15 0.0451(13) 0.0326(14) 0.0469(15) 0.0049(12) 0.0101(11) -0.0008(10)
C16 0.0282(10) 0.0333(13) 0.0323(12) 0.0003(10) 0.0041(8) 0.0003(9)
C17 0.0311(10) 0.0293(12) 0.0331(12) -0.0064(9) 0.0131(8) -0.0034(9)
C18 0.0338(10) 0.0383(13) 0.0321(12) -0.0064(10) 0.0118(9) -0.0060(9)
C19 0.0279(9) 0.0335(13) 0.0251(10) -0.0042(9) 0.0048(8) -0.0070(9)
C20 0.0384(11) 0.0309(13) 0.0399(13) -0.0018(10) 0.0102(10) -0.0052(10)
C21 0.0388(12) 0.0487(16) 0.0378(13) 0.0027(11) 0.0110(10) -0.0153(11)
C22 0.0238(9) 0.0672(19) 0.0273(12) -0.0033(12) 0.0044(8) -0.0016(10)
C23 0.0338(11) 0.0499(15) 0.0299(12) -0.0006(11) 0.0013(9) 0.0090(10)
C24 0.0355(11) 0.0371(13) 0.0269(11) 0.0040(10) 0.0033(9) -0.0013(10)
C25 0.0196(8) 0.0386(13) 0.0286(11) -0.0018(9) 0.0083(8) -0.0004(8)
C26 0.0269(9) 0.0406(14) 0.0266(11) -0.0001(10) 0.0089(8) 0.0030(9)
C27 0.0319(10) 0.0385(13) 0.0262(11) -0.0012(10) 0.0086(8) 0.0090(9)
C28 0.0404(12) 0.0496(16) 0.0434(14) 0.0066(12) 0.0007(10) 0.0068(11)
C29 0.0652(18) 0.058(2) 0.0541(17) 0.0180(15) 0.0049(14) 0.0219(15)
C30 0.089(2) 0.0331(16) 0.068(2) 0.0096(15) 0.0166(17) 0.0078(15)
C31 0.0747(19) 0.0364(17) 0.0600(18) -0.0077(14) 0.0084(15) -0.0064(13)
C32 0.0490(13) 0.0412(16) 0.0381(14) -0.0058(11) 0.0003(10) 0.0039(11)

loop_
_atom_type_symbol
_atom_type_description
_atom_type_scat_dispersion_real
_atom_type_scat_dispersion_imag
_atom_type_scat_source
C C 0.0033 0.0016 'International Tables Vol C Tables 4.2.6.8 and 6.1.1.4'
H H 0.0000 0.0000 'International Tables Vol C Tables 4.2.6.8 and 6.1.1.4'
N N 0.0061 0.0033 'International Tables Vol C Tables 4.2.6.8 and 6.1.1.4'
O O 0.0106 0.0060 'International Tables Vol C Tables 4.2.6.8 and 6.1.1.4'
F F 0.0171 0.0103 'International Tables Vol C Tables 4.2.6.8 and 6.1.1.4'

loop_
_geom_angle_atom_site_label_1
_geom_angle_atom_site_label_2
_geom_angle_atom_site_label_3
_geom_angle
C16 O2 H1 106(2)
C10 N2 C17 123.14(18)
C9 N1 C1 120.06(16)
C9 N1 C25 119.11(16)
C1 N1 C25 120.76(16)
N1 C1 C2 121.17(17)
N1 C1 C6 118.95(18)
C2 C1 C6 119.88(17)
C3 C2 C1 117.98(18)
C3 C2 H2B 121.0
C1 C2 H2B 121.0
F1 C3 C2 117.47(19)
F1 C3 C4 118.23(19)
C2 C3 C4 124.3(2)
C5 C4 C3 117.24(19)
C5 C4 H4 121.4
C3 C4 H4 121.4
C4 C5 C6 121.62(19)
C4 C5 H5 119.2
C6 C5 H5 119.2
C5 C6 C1 118.97(19)
C5 C6 C7 119.45(17)
C1 C6 C7 121.56(17)
O1 C7 C8 122.81(19)
O1 C7 C6 122.10(18)
C8 C7 C6 115.09(16)
C9 C8 C7 120.06(18)
C9 C8 C10 121.10(17)
C7 C8 C10 118.83(16)
N1 C9 C8 124.23(18)
N1 C9 H9 117.9
C8 C9 H9 117.9
N2 C10 C11 117.63(19)
N2 C10 C8 123.76(19)
C11 C10 C8 118.56(18)
C12 C11 C16 117.5(2)
C12 C11 C10 121.2(2)
C16 C11 C10 121.26(19)
C13 C12 C11 121.2(2)
C13 C12 H12 119.4
C11 C12 H12 119.4
C14 C13 C12 120.1(3)
C14 C13 H13 120.0
C12 C13 H13 120.0
C13 C14 C15 120.7(3)
C13 C14 H14 119.6
C15 C14 H14 119.6
C14 C15 C16 120.1(2)
C14 C15 H15 119.9
C16 C15 H15 119.9
O2 C16 C15 118.4(2)
O2 C16 C11 121.3(2)
C15 C16 C11 120.3(2)
N2 C17 C18 111.56(18)
N2 C17 H17A 109.3
C18 C17 H17A 109.3
N2 C17 H17B 109.3
C18 C17 H17B 109.3
H17A C17 H17B 108.0
C19 C18 C17 112.08(18)
C19 C18 H18A 109.2
C17 C18 H18A 109.2
C19 C18 H18B 109.2
C17 C18 H18B 109.2
H18A C18 H18B 107.9
C20 C19 C24 118.2(2)
C20 C19 C18 120.4(2)
C24 C19 C18 121.3(2)
C21 C20 C19 121.1(2)
C21 C20 H20 119.4
C19 C20 H20 119.4
C22 C21 C20 120.0(2)
C22 C21 H21 120.0
C20 C21 H21 120.0
C21 C22 C23 119.8(2)
C21 C22 H22 120.1
C23 C22 H22 120.1
C22 C23 C24 120.1(2)
C22 C23 H23 120.0
C24 C23 H23 120.0
C19 C24 C23 120.8(2)
C19 C24 H24 119.6
C23 C24 H24 119.6
N1 C25 C26 112.80(17)
N1 C25 H25A 109.0
C26 C25 H25A 109.0
N1 C25 H25B 109.0
C26 C25 H25B 109.0
H25A C25 H25B 107.8
C27 C26 C25 113.36(18)
C27 C26 H26A 108.9
C25 C26 H26A 108.9
C27 C26 H26B 108.9
C25 C26 H26B 108.9
H26A C26 H26B 107.7
C32 C27 C28 118.6(2)
C32 C27 C26 120.8(2)
C28 C27 C26 120.6(2)
C29 C28 C27 120.4(2)
C29 C28 H28 119.8
C27 C28 H28 119.8
C30 C29 C28 120.5(3)
C30 C29 H29 119.7
C28 C29 H29 119.7
C29 C30 C31 119.5(3)
C29 C30 H30 120.3
C31 C30 H30 120.3
C32 C31 C30 120.2(3)
C32 C31 H31 119.9
C30 C31 H31 119.9
C31 C32 C27 120.8(2)
C31 C32 H32 119.6
C27 C32 H32 119.6

loop_
_geom_bond_atom_site_label_1
_geom_bond_atom_site_label_2
_geom_bond_distance
F1 C3 1.351(3)
O1 C7 1.240(2)
O2 C16 1.349(3)
O2 H1 0.97(4)
N2 C10 1.293(3)
N2 C17 1.450(3)
N1 C9 1.350(3)
N1 C1 1.391(2)
N1 C25 1.483(2)
C1 C2 1.402(3)
C1 C6 1.413(2)
C2 C3 1.367(3)
C2 H2B 0.9500
C3 C4 1.391(3)
C4 C5 1.373(3)
C4 H4 0.9500
C5 C6 1.405(3)
C5 H5 0.9500
C6 C7 1.464(3)
C7 C8 1.443(3)
C8 C9 1.367(3)
C8 C10 1.502(3)
C9 H9 0.9500
C10 C11 1.473(3)
C11 C12 1.405(3)
C11 C16 1.418(3)
C12 C13 1.382(4)
C12 H12 0.9500
C13 C14 1.373(4)
C13 H13 0.9500
C14 C15 1.378(4)
C14 H14 0.9500
C15 C16 1.392(3)
C15 H15 0.9500
C17 C18 1.532(3)
C17 H17A 0.9900
C17 H17B 0.9900
C18 C19 1.505(3)
C18 H18A 0.9900
C18 H18B 0.9900
C19 C20 1.386(3)
C19 C24 1.389(3)
C20 C21 1.384(3)
C20 H20 0.9500
C21 C22 1.377(4)
C21 H21 0.9500
C22 C23 1.379(4)
C22 H22 0.9500
C23 C24 1.389(3)
C23 H23 0.9500
C24 H24 0.9500
C25 C26 1.525(3)
C25 H25A 0.9900
C25 H25B 0.9900
C26 C27 1.505(3)
C26 H26A 0.9900
C26 H26B 0.9900
C27 C32 1.385(3)
C27 C28 1.392(3)
C28 C29 1.379(4)
C28 H28 0.9500
C29 C30 1.377(4)
C29 H29 0.9500
C30 C31 1.382(4)
C30 H30 0.9500
C31 C32 1.381(4)
C31 H31 0.9500
C32 H32 0.9500

loop_
_geom_torsion_atom_site_label_1
_geom_torsion_atom_site_label_2
_geom_torsion_atom_site_label_3
_geom_torsion_atom_site_label_4
_geom_torsion
C9 N1 C1 C2 176.91(19)
C25 N1 C1 C2 -0.1(3)
C9 N1 C1 C6 -2.4(3)
C25 N1 C1 C6 -179.39(18)
N1 C1 C2 C3 -179.4(2)
C6 C1 C2 C3 -0.1(3)
C1 C2 C3 F1 177.85(19)
C1 C2 C3 C4 -1.2(3)
F1 C3 C4 C5 -177.9(2)
C2 C3 C4 C5 1.2(3)
C3 C4 C5 C6 0.2(3)
C4 C5 C6 C1 -1.5(3)
C4 C5 C6 C7 177.0(2)
N1 C1 C6 C5 -179.32(19)
C2 C1 C6 C5 1.4(3)
N1 C1 C6 C7 2.3(3)
C2 C1 C6 C7 -177.0(2)
C5 C6 C7 O1 0.7(3)
C1 C6 C7 O1 179.1(2)
C5 C6 C7 C8 -179.20(19)
C1 C6 C7 C8 -0.8(3)
O1 C7 C8 C9 179.5(2)
C6 C7 C8 C9 -0.6(3)
O1 C7 C8 C10 -1.9(3)
C6 C7 C8 C10 178.03(18)
C1 N1 C9 C8 1.1(3)
C25 N1 C9 C8 178.12(19)
C7 C8 C9 N1 0.5(3)
C10 C8 C9 N1 -178.11(19)
C17 N2 C10 C11 176.33(16)
C17 N2 C10 C8 -1.2(3)
C9 C8 C10 N2 -95.4(2)
C7 C8 C10 N2 86.0(2)
C9 C8 C10 C11 87.0(2)
C7 C8 C10 C11 -91.6(2)
N2 C10 C11 C12 -178.6(2)
C8 C10 C11 C12 -0.9(3)
N2 C10 C11 C16 -0.9(3)
C8 C10 C11 C16 176.78(17)
C16 C11 C12 C13 -0.3(4)
C10 C11 C12 C13 177.5(2)
C11 C12 C13 C14 0.4(4)
C12 C13 C14 C15 0.0(4)
C13 C14 C15 C16 -0.5(4)
C14 C15 C16 O2 -179.2(2)
C14 C15 C16 C11 0.5(3)
C12 C11 C16 O2 179.5(2)
C10 C11 C16 O2 1.8(3)
C12 C11 C16 C15 -0.2(3)
C10 C11 C16 C15 -177.9(2)
C10 N2 C17 C18 114.4(2)
N2 C17 C18 C19 -73.0(2)
C17 C18 C19 C20 -86.4(2)
C17 C18 C19 C24 90.4(2)
C24 C19 C20 C21 0.3(3)
C18 C19 C20 C21 177.2(2)
C19 C20 C21 C22 -0.5(3)
C20 C21 C22 C23 0.3(3)
C21 C22 C23 C24 0.2(3)
C20 C19 C24 C23 0.2(3)
C18 C19 C24 C23 -176.7(2)
C22 C23 C24 C19 -0.5(3)
C9 N1 C25 C26 -94.9(2)
C1 N1 C25 C26 82.1(2)
N1 C25 C26 C27 65.0(2)
C25 C26 C27 C32 -112.5(2)
C25 C26 C27 C28 67.1(3)
C32 C27 C28 C29 1.1(4)
C26 C27 C28 C29 -178.5(2)
C27 C28 C29 C30 -1.0(4)
C28 C29 C30 C31 0.3(5)
C29 C30 C31 C32 0.2(5)
C30 C31 C32 C27 -0.1(4)
C28 C27 C32 C31 -0.6(4)
C26 C27 C32 C31 179.0(2)
